data_2222677
loop_
_publ_author_name
'Niu, Cao-Yuan'
'Su, Hui'
'Meng, Lei'
'Kou, Chun-Hong'

_publ_section_title Dichlorido(2,9-dimethoxy-1,10-phenanthroline-\k^2^<i>N</i>,<i>N</i>')zinc(II)
_journal_issue 8
_journal_name_full 'Acta Crystallographica Section E'
_journal_page_first m869
_journal_paper_doi 10.1107/S160053680902491X
_journal_volume 65
_journal_year 2009
_chemical_formula_iupac '[Zn Cl2 (C14 H12 N2 O2)]'
_chemical_formula_moiety 'C14 H12 Cl2 N2 O2 Zn'
_chemical_formula_sum 'C14 H12 Cl2 N2 O2 Zn'
_chemical_formula_weight 376.53
_chemical_name_systematic
;
Dichlorido(2,9-dimethoxy-1,10-phenanthroline-\k^2^<i>N</i>,<i>N</i>')zinc(II)
;
_space_group_IT_number 14
_symmetry_cell_setting monoclinic
_symmetry_space_group_name_Hall '-P 2ybc'
_symmetry_space_group_name_H-M 'P 1 21/c 1'
_atom_sites_solution_hydrogens geom
_atom_sites_solution_primary direct
_atom_sites_solution_secondary difmap
_audit_creation_method SHELXL-97
_cell_angle_alpha 90.00
_cell_angle_beta 99.0220(10)
_cell_angle_gamma 90.00
_cell_formula_units_Z 4
_cell_length_a 9.0494(8)
_cell_length_b 10.3783(9)
_cell_length_c 16.3517(14)
_cell_measurement_reflns_used 4023
_cell_measurement_temperature 291(2)
_cell_measurement_theta_max 27.89
_cell_measurement_theta_min 2.28
_cell_volume 1516.7(2)
_computing_cell_refinement 'SAINT (Siemens, 1994)'
_computing_data_collection 'SMART (Siemens, 1996)'
_computing_data_reduction 'SAINT (Siemens, 1994)'
_computing_molecular_graphics
;
'SHELXL97 (Sheldrick, 2008) and DIAMOND (Brandenburg, 2005)
;
_computing_publication_material 'SHELXL97 (Sheldrick, 2008)'
_computing_structure_refinement 'SHELXL97 (Sheldrick, 2008)'
_computing_structure_solution 'SHELXS97 (Sheldrick, 2008)'
_diffrn_ambient_temperature 291(2)
_diffrn_measured_fraction_theta_full 0.994
_diffrn_measured_fraction_theta_max 0.994
_diffrn_measurement_device_type 'Bruker APEXII CCD detector'
_diffrn_measurement_method '\f and \w'
_diffrn_radiation_monochromator graphite
_diffrn_radiation_source 'fine-focus sealed tube'
_diffrn_radiation_type MoK\a
_diffrn_radiation_wavelength 0.71073
_diffrn_reflns_av_R_equivalents 0.0165
_diffrn_reflns_av_sigmaI/netI 0.0196
_diffrn_reflns_limit_h_max 11
_diffrn_reflns_limit_h_min -7
_diffrn_reflns_limit_k_max 13
_diffrn_reflns_limit_k_min -13
_diffrn_reflns_limit_l_max 21
_diffrn_reflns_limit_l_min -21
_diffrn_reflns_number 9326
_diffrn_reflns_theta_full 27.50
_diffrn_reflns_theta_max 27.50
_diffrn_reflns_theta_min 2.28
_exptl_absorpt_coefficient_mu 1.975
_exptl_absorpt_correction_T_max 0.8346
_exptl_absorpt_correction_T_min 0.6156
_exptl_absorpt_correction_type multi-scan
_exptl_absorpt_process_details '(SADABS; Sheldrick, 1996)'
_exptl_crystal_colour colorless
_exptl_crystal_density_diffrn 1.649
_exptl_crystal_density_method 'not measured'
_exptl_crystal_description block
_exptl_crystal_F_000 760
_exptl_crystal_size_max 0.27
_exptl_crystal_size_mid 0.14
_exptl_crystal_size_min 0.10
_refine_diff_density_max 0.302
_refine_diff_density_min -0.250
_refine_ls_extinction_method none
_refine_ls_goodness_of_fit_ref 1.030
_refine_ls_hydrogen_treatment constr
_refine_ls_matrix_type full
_refine_ls_number_parameters 192
_refine_ls_number_reflns 3465
_refine_ls_number_restraints 0
_refine_ls_restrained_S_all 1.030
_refine_ls_R_factor_all 0.0327
_refine_ls_R_factor_gt 0.0247
_refine_ls_shift/su_max 0.001
_refine_ls_shift/su_mean 0.000
_refine_ls_structure_factor_coef Fsqd
_refine_ls_weighting_details 'calc w=1/[\s^2^(Fo^2^)+(0.0298P)^2^+0.4767P] where P=(Fo^2^+2Fc^2^)/3'
_refine_ls_weighting_scheme calc
_refine_ls_wR_factor_gt 0.0610
_refine_ls_wR_factor_ref 0.0648
_reflns_number_gt 2917
_reflns_number_total 3465
_reflns_threshold_expression I>2\s(I)
_cod_data_source_file fj2228.cif
_cod_data_source_block I
_cod_depositor_comments
;
The following automatic conversions were performed:
'_symmetry_cell_setting' value 'Monoclinic' changed to 'monoclinic'
according to '/home/saulius/struct/CIF-dictionaries/cif_core.dic'
dictionary named 'cif_core.dic' version 2.4.1 from 2010-06-29.

Automatic conversion script
Id: cif_fix_enum 1527 2010-12-29 10:47:43Z saulius 

The following automatic conversions were performed:

'_symmetry_cell_setting' value 'Monoclinic' changed to 'monoclinic'
according to /home/saulius/struct/CIF-dictionaries/cif_core.dic
dictionary named 'cif_core.dic' version 2.4.1 from 2010-06-29.

Automatic conversion script
Id: cif_fix_values 1715 2011-07-08 13:25:40Z adriana 
;
_cod_original_sg_symbol_H-M 'P 21/c'
_cod_database_code 2222677
_cod_database_fobs_code 2222677

loop_
_symmetry_equiv_pos_as_xyz
'x, y, z'
'-x, y+1/2, -z+1/2'
'-x, -y, -z'
'x, -y-1/2, z-1/2'

loop_
_atom_site_type_symbol
_atom_site_label
_atom_site_fract_x
_atom_site_fract_y
_atom_site_fract_z
_atom_site_U_iso_or_equiv
_atom_site_adp_type
_atom_site_calc_flag
_atom_site_refinement_flags
_atom_site_occupancy
_atom_site_disorder_assembly
_atom_site_disorder_group
Zn Zn1 0.85210(2) 0.73107(2) 0.142693(13) 0.03691(8) Uani d . 1 . .
Cl Cl1 1.07679(6) 0.76186(5) 0.21365(3) 0.05122(14) Uani d . 1 . .
Cl Cl2 0.68839(6) 0.89157(5) 0.13748(4) 0.05898(15) Uani d . 1 . .
O O1 0.99184(17) 0.81556(14) -0.01403(8) 0.0502(3) Uani d . 1 . .
O O2 0.71476(16) 0.58258(13) 0.28668(8) 0.0481(3) Uani d . 1 . .
N N1 0.85558(16) 0.65629(14) 0.02592(9) 0.0366(3) Uani d . 1 . .
N N2 0.73776(16) 0.55838(14) 0.15361(9) 0.0360(3) Uani d . 1 . .
C C1 0.9193(2) 0.70500(19) -0.03500(11) 0.0405(4) Uani d . 1 . .
C C2 0.9063(3) 0.6460(2) -0.11341(12) 0.0502(5) Uani d . 1 . .
H H2 0.9523 0.6820 -0.1550 0.060 Uiso calc R 1 . .
C C3 0.8256(3) 0.5361(2) -0.12718(12) 0.0519(5) Uani d . 1 . .
H H3 0.8160 0.4967 -0.1788 0.062 Uiso calc R 1 . .
C C4 0.7557(2) 0.48020(19) -0.06404(12) 0.0447(4) Uani d . 1 . .
C C5 0.6660(2) 0.3663(2) -0.07373(14) 0.0548(5) Uani d . 1 . .
H H5 0.6523 0.3232 -0.1242 0.066 Uiso calc R 1 . .
C C6 0.6011(2) 0.3201(2) -0.01103(14) 0.0540(5) Uani d . 1 . .
H H6 0.5415 0.2468 -0.0192 0.065 Uiso calc R 1 . .
C C7 0.6228(2) 0.38262(18) 0.06829(13) 0.0434(4) Uani d . 1 . .
C C8 0.5595(2) 0.3401(2) 0.13704(14) 0.0500(5) Uani d . 1 . .
H H8 0.4985 0.2675 0.1319 0.060 Uiso calc R 1 . .
C C9 0.5859(2) 0.40325(19) 0.21063(13) 0.0464(5) Uani d . 1 . .
H H9 0.5437 0.3748 0.2557 0.056 Uiso calc R 1 . .
C C10 0.6789(2) 0.51305(18) 0.21712(12) 0.0391(4) Uani d . 1 . .
C C11 0.71040(19) 0.49372(17) 0.07990(11) 0.0369(4) Uani d . 1 . .
C C12 0.7758(2) 0.54491(17) 0.01209(11) 0.0367(4) Uani d . 1 . .
C C13 1.0711(3) 0.8779(2) -0.07353(13) 0.0554(5) Uani d . 1 . .
H H13A 1.1445 0.8199 -0.0891 0.083 Uiso calc R 1 . .
H H13B 1.1199 0.9540 -0.0492 0.083 Uiso calc R 1 . .
H H13C 1.0014 0.9013 -0.1217 0.083 Uiso calc R 1 . .
C C14 0.6826(3) 0.5280(2) 0.36304(12) 0.0536(5) Uani d . 1 . .
H H14A 0.5763 0.5196 0.3604 0.080 Uiso calc R 1 . .
H H14B 0.7216 0.5834 0.4083 0.080 Uiso calc R 1 . .
H H14C 0.7285 0.4447 0.3712 0.080 Uiso calc R 1 . .

loop_
_atom_site_aniso_label
_atom_site_aniso_U_11
_atom_site_aniso_U_22
_atom_site_aniso_U_33
_atom_site_aniso_U_12
_atom_site_aniso_U_13
_atom_site_aniso_U_23
Zn1 0.03791(13) 0.03966(13) 0.03454(12) -0.00516(9) 0.01002(9) -0.00396(8)
Cl1 0.0399(3) 0.0714(4) 0.0431(3) -0.0099(2) 0.0087(2) -0.0143(2)
Cl2 0.0501(3) 0.0513(3) 0.0795(4) 0.0074(2) 0.0226(3) -0.0024(3)
O1 0.0623(9) 0.0531(8) 0.0391(7) -0.0104(7) 0.0201(6) 0.0019(6)
O2 0.0561(9) 0.0513(8) 0.0389(7) -0.0155(7) 0.0138(6) 0.0014(6)
N1 0.0378(8) 0.0402(9) 0.0323(7) 0.0027(6) 0.0071(6) -0.0009(6)
N2 0.0342(8) 0.0367(8) 0.0370(8) -0.0032(6) 0.0057(6) 0.0017(6)
C1 0.0419(10) 0.0461(11) 0.0342(9) 0.0081(8) 0.0083(8) 0.0043(8)
C2 0.0608(13) 0.0582(13) 0.0339(10) 0.0133(10) 0.0148(9) 0.0022(9)
C3 0.0647(14) 0.0557(13) 0.0348(10) 0.0144(11) 0.0057(9) -0.0088(9)
C4 0.0468(11) 0.0458(11) 0.0392(10) 0.0126(9) -0.0006(8) -0.0068(8)
C5 0.0601(13) 0.0487(12) 0.0520(12) 0.0071(10) -0.0030(10) -0.0183(10)
C6 0.0510(12) 0.0410(11) 0.0661(14) -0.0020(9) -0.0028(10) -0.0123(10)
C7 0.0364(10) 0.0381(10) 0.0530(11) 0.0008(8) -0.0007(8) -0.0035(8)
C8 0.0405(11) 0.0411(11) 0.0660(14) -0.0081(9) 0.0011(10) 0.0013(10)
C9 0.0405(11) 0.0448(11) 0.0544(12) -0.0067(8) 0.0087(9) 0.0086(9)
C10 0.0353(9) 0.0400(10) 0.0422(10) -0.0016(7) 0.0065(8) 0.0039(8)
C11 0.0322(9) 0.0356(9) 0.0411(9) 0.0038(7) 0.0006(7) -0.0018(7)
C12 0.0345(9) 0.0377(10) 0.0365(9) 0.0072(7) 0.0009(7) -0.0021(7)
C13 0.0574(13) 0.0644(14) 0.0490(12) -0.0040(11) 0.0226(10) 0.0113(10)
C14 0.0590(13) 0.0624(14) 0.0427(11) -0.0119(11) 0.0179(10) 0.0042(9)

loop_
_atom_type_symbol
_atom_type_description
_atom_type_scat_dispersion_real
_atom_type_scat_dispersion_imag
_atom_type_scat_source
C C 0.0033 0.0016 'International Tables Vol C Tables 4.2.6.8 and 6.1.1.4'
H H 0.0000 0.0000 'International Tables Vol C Tables 4.2.6.8 and 6.1.1.4'
N N 0.0061 0.0033 'International Tables Vol C Tables 4.2.6.8 and 6.1.1.4'
O O 0.0106 0.0060 'International Tables Vol C Tables 4.2.6.8 and 6.1.1.4'
Cl Cl 0.1484 0.1585 'International Tables Vol C Tables 4.2.6.8 and 6.1.1.4'
Zn Zn 0.2839 1.4301 'International Tables Vol C Tables 4.2.6.8 and 6.1.1.4'

loop_
_geom_angle_atom_site_label_1
_geom_angle_atom_site_label_2
_geom_angle_atom_site_label_3
_geom_angle_site_symmetry_1
_geom_angle_site_symmetry_3
_geom_angle
_geom_angle_publ_flag
N1 Zn1 N2 . . 80.58(6) y
N1 Zn1 Cl1 . . 113.27(4) y
N2 Zn1 Cl1 . . 120.54(4) y
N1 Zn1 Cl2 . . 110.66(4) y
N2 Zn1 Cl2 . . 108.06(4) y
Cl1 Zn1 Cl2 . . 117.82(2) y
C1 O1 C13 . . 119.03(15) ?
C10 O2 C14 . . 117.89(15) ?
C1 N1 C12 . . 118.68(16) ?
C1 N1 Zn1 . . 128.47(13) ?
C12 N1 Zn1 . . 112.80(11) ?
C10 N2 C11 . . 118.48(16) ?
C10 N2 Zn1 . . 129.50(13) ?
C11 N2 Zn1 . . 111.65(11) ?
N1 C1 O1 . . 112.80(16) ?
N1 C1 C2 . . 122.24(19) ?
O1 C1 C2 . . 124.95(17) ?
C3 C2 C1 . . 118.91(19) ?
C3 C2 H2 . . 120.5 ?
C1 C2 H2 . . 120.5 ?
C2 C3 C4 . . 120.96(18) ?
C2 C3 H3 . . 119.5 ?
C4 C3 H3 . . 119.5 ?
C12 C4 C3 . . 116.14(19) ?
C12 C4 C5 . . 119.19(19) ?
C3 C4 C5 . . 124.66(18) ?
C6 C5 C4 . . 121.18(19) ?
C6 C5 H5 . . 119.4 ?
C4 C5 H5 . . 119.4 ?
C5 C6 C7 . . 120.8(2) ?
C5 C6 H6 . . 119.6 ?
C7 C6 H6 . . 119.6 ?
C11 C7 C8 . . 116.32(18) ?
C11 C7 C6 . . 119.39(19) ?
C8 C7 C6 . . 124.29(19) ?
C9 C8 C7 . . 121.19(18) ?
C9 C8 H8 . . 119.4 ?
C7 C8 H8 . . 119.4 ?
C8 C9 C10 . . 118.47(19) ?
C8 C9 H9 . . 120.8 ?
C10 C9 H9 . . 120.8 ?
N2 C10 O2 . . 113.56(16) ?
N2 C10 C9 . . 122.41(18) ?
O2 C10 C9 . . 124.03(17) ?
N2 C11 C7 . . 123.09(17) ?
N2 C11 C12 . . 117.31(16) ?
C7 C11 C12 . . 119.60(17) ?
N1 C12 C4 . . 123.06(17) ?
N1 C12 C11 . . 117.18(15) ?
C4 C12 C11 . . 119.76(17) ?
O1 C13 H13A . . 109.5 ?
O1 C13 H13B . . 109.5 ?
H13A C13 H13B . . 109.5 ?
O1 C13 H13C . . 109.5 ?
H13A C13 H13C . . 109.5 ?
H13B C13 H13C . . 109.5 ?
O2 C14 H14A . . 109.5 ?
O2 C14 H14B . . 109.5 ?
H14A C14 H14B . . 109.5 ?
O2 C14 H14C . . 109.5 ?
H14A C14 H14C . . 109.5 ?
H14B C14 H14C . . 109.5 ?

loop_
_geom_bond_atom_site_label_1
_geom_bond_atom_site_label_2
_geom_bond_site_symmetry_2
_geom_bond_distance
_geom_bond_publ_flag
Zn1 N1 . 2.0659(14) y
Zn1 N2 . 2.0911(14) y
Zn1 Cl1 . 2.2007(6) y
Zn1 Cl2 . 2.2219(6) y
O1 C1 . 1.340(2) ?
O1 C13 . 1.449(2) ?
O2 C10 . 1.343(2) ?
O2 C14 . 1.442(2) ?
N1 C1 . 1.327(2) ?
N1 C12 . 1.363(2) ?
N2 C10 . 1.325(2) ?
N2 C11 . 1.368(2) ?
C1 C2 . 1.409(3) ?
C2 C3 . 1.354(3) ?
C2 H2 . 0.9300 ?
C3 C4 . 1.417(3) ?
C3 H3 . 0.9300 ?
C4 C12 . 1.401(3) ?
C4 C5 . 1.429(3) ?
C5 C6 . 1.347(3) ?
C5 H5 . 0.9300 ?
C6 C7 . 1.436(3) ?
C6 H6 . 0.9300 ?
C7 C11 . 1.395(3) ?
C7 C8 . 1.410(3) ?
C8 C9 . 1.358(3) ?
C8 H8 . 0.9300 ?
C9 C10 . 1.411(3) ?
C9 H9 . 0.9300 ?
C11 C12 . 1.438(3) ?
C13 H13A . 0.9600 ?
C13 H13B . 0.9600 ?
C13 H13C . 0.9600 ?
C14 H14A . 0.9600 ?
C14 H14B . 0.9600 ?
C14 H14C . 0.9600 ?

loop_
_geom_torsion_atom_site_label_1
_geom_torsion_atom_site_label_2
_geom_torsion_atom_site_label_3
_geom_torsion_atom_site_label_4
_geom_torsion_site_symmetry_1
_geom_torsion_site_symmetry_2
_geom_torsion_site_symmetry_3
_geom_torsion_site_symmetry_4
_geom_torsion
_geom_torsion_publ_flag
N2 Zn1 N1 C1 . . . . -177.42(16) ?
Cl1 Zn1 N1 C1 . . . . -58.12(16) ?
Cl2 Zn1 N1 C1 . . . . 76.72(16) ?
N2 Zn1 N1 C12 . . . . 5.17(12) ?
Cl1 Zn1 N1 C12 . . . . 124.47(11) ?
Cl2 Zn1 N1 C12 . . . . -100.69(12) ?
N1 Zn1 N2 C10 . . . . -179.01(17) ?
Cl1 Zn1 N2 C10 . . . . 69.45(17) ?
Cl2 Zn1 N2 C10 . . . . -70.22(16) ?
N1 Zn1 N2 C11 . . . . -6.24(12) ?
Cl1 Zn1 N2 C11 . . . . -117.78(11) ?
Cl2 Zn1 N2 C11 . . . . 102.56(11) ?
C12 N1 C1 O1 . . . . 178.81(15) ?
Zn1 N1 C1 O1 . . . . 1.5(2) ?
C12 N1 C1 C2 . . . . 0.5(3) ?
Zn1 N1 C1 C2 . . . . -176.81(14) ?
C13 O1 C1 N1 . . . . 178.04(17) ?
C13 O1 C1 C2 . . . . -3.7(3) ?
N1 C1 C2 C3 . . . . 0.2(3) ?
O1 C1 C2 C3 . . . . -177.93(19) ?
C1 C2 C3 C4 . . . . -0.3(3) ?
C2 C3 C4 C12 . . . . -0.2(3) ?
C2 C3 C4 C5 . . . . 178.6(2) ?
C12 C4 C5 C6 . . . . -0.2(3) ?
C3 C4 C5 C6 . . . . -178.9(2) ?
C4 C5 C6 C7 . . . . -1.4(3) ?
C5 C6 C7 C11 . . . . 1.0(3) ?
C5 C6 C7 C8 . . . . -179.7(2) ?
C11 C7 C8 C9 . . . . -1.4(3) ?
C6 C7 C8 C9 . . . . 179.3(2) ?
C7 C8 C9 C10 . . . . -0.1(3) ?
C11 N2 C10 O2 . . . . 178.99(16) ?
Zn1 N2 C10 O2 . . . . -8.7(2) ?
C11 N2 C10 C9 . . . . -1.9(3) ?
Zn1 N2 C10 C9 . . . . 170.42(14) ?
C14 O2 C10 N2 . . . . -167.68(17) ?
C14 O2 C10 C9 . . . . 13.3(3) ?
C8 C9 C10 N2 . . . . 1.8(3) ?
C8 C9 C10 O2 . . . . -179.18(18) ?
C10 N2 C11 C7 . . . . 0.3(3) ?
Zn1 N2 C11 C7 . . . . -173.33(14) ?
C10 N2 C11 C12 . . . . -179.91(16) ?
Zn1 N2 C11 C12 . . . . 6.43(19) ?
C8 C7 C11 N2 . . . . 1.3(3) ?
C6 C7 C11 N2 . . . . -179.37(17) ?
C8 C7 C11 C12 . . . . -178.48(17) ?
C6 C7 C11 C12 . . . . 0.9(3) ?
C1 N1 C12 C4 . . . . -1.1(3) ?
Zn1 N1 C12 C4 . . . . 176.62(14) ?
C1 N1 C12 C11 . . . . 178.97(16) ?
Zn1 N1 C12 C11 . . . . -3.35(19) ?
C3 C4 C12 N1 . . . . 0.9(3) ?
C5 C4 C12 N1 . . . . -177.93(17) ?
C3 C4 C12 C11 . . . . -179.10(17) ?
C5 C4 C12 C11 . . . . 2.0(3) ?
N2 C11 C12 N1 . . . . -2.2(2) ?
C7 C11 C12 N1 . . . . 177.58(16) ?
N2 C11 C12 C4 . . . . 177.84(16) ?
C7 C11 C12 C4 . . . . -2.4(3) ?
